data_4305188
loop_
_publ_author_name
'Ramasamy Mayilmurugan'
'Helen Stoeckli-Evans'
'Mallayan Palaniandavar'

_publ_section_title
;
Novel Iron(III) Complexes of Sterically Hindered 4N Ligands:
Regioselectivity in Biomimetic Extradiol Cleavage of Catechols
;
_journal_name_full 'Inorganic Chemistry'
_journal_page_first 6645
_journal_page_last 6658
_journal_paper_doi 10.1021/ic702410d
_journal_volume 47
_journal_year 2008
_chemical_formula_moiety 'C23 H22 Cl4 Fe N4 O2, Cl O4'
_chemical_formula_sum 'C23 H22 Cl5 Fe N4 O6'
_chemical_formula_weight 683.55
_chemical_name_systematic
; 
 ? 
;
_space_group_IT_number 14
_symmetry_cell_setting monoclinic
_symmetry_space_group_name_Hall '-P 2ybc'
_symmetry_space_group_name_H-M 'P 1 21/c 1'
_atom_sites_solution_hydrogens geom
_atom_sites_solution_primary direct
_atom_sites_solution_secondary difmap
_audit_creation_method SHELXL-97
_cell_angle_alpha 90.00
_cell_angle_beta 102.337(11)
_cell_angle_gamma 90.00
_cell_formula_units_Z 4
_cell_length_a 8.8148(11)
_cell_length_b 16.0344(19)
_cell_length_c 18.993(3)
_cell_measurement_reflns_used 9526
_cell_measurement_temperature 173(2)
_cell_measurement_theta_max 25.39
_cell_measurement_theta_min 1.69
_cell_volume 2622.5(6)
_computing_cell_refinement 'X-Area V1.26'
_computing_data_collection 'X-Area V1.26 (STOE, 2005)'
_computing_data_reduction 'X-RED32 V1.26 (STOE, 2005)'
_computing_molecular_graphics 'PLATON  (Spek, 2003)'
_computing_publication_material SHELXL-97
_computing_structure_refinement 'SHELXL-97 (Sheldrick, 1997)'
_computing_structure_solution 'SHELXS-97 (Sheldrick, 1990)'
_diffrn_ambient_temperature 173(2)
_diffrn_measured_fraction_theta_full 0.994
_diffrn_measured_fraction_theta_max 0.994
_diffrn_measurement_device_type 'STOE IPDS-2'
_diffrn_measurement_method 'omega scans'
_diffrn_radiation_monochromator graphite
_diffrn_radiation_source 'fine-focus sealed tube'
_diffrn_radiation_type MoK\a
_diffrn_radiation_wavelength 0.71073
_diffrn_reflns_av_R_equivalents 0.0796
_diffrn_reflns_av_sigmaI/netI 0.0836
_diffrn_reflns_limit_h_max 10
_diffrn_reflns_limit_h_min -9
_diffrn_reflns_limit_k_max 19
_diffrn_reflns_limit_k_min -19
_diffrn_reflns_limit_l_max 22
_diffrn_reflns_limit_l_min -22
_diffrn_reflns_number 21563
_diffrn_reflns_theta_full 25.20
_diffrn_reflns_theta_max 25.20
_diffrn_reflns_theta_min 1.68
_diffrn_standards_decay_% 0
_diffrn_standards_number 0
_exptl_absorpt_coefficient_mu 1.134
_exptl_absorpt_correction_T_max 0.872
_exptl_absorpt_correction_T_min 0.579
_exptl_absorpt_correction_type empirical
_exptl_absorpt_process_details 'DELrefABS in PLATON (Spek, 2003)'
_exptl_crystal_colour 'dark brown'
_exptl_crystal_density_diffrn 1.731
_exptl_crystal_density_meas ?
_exptl_crystal_density_method 'not measured'
_exptl_crystal_description rod
_exptl_crystal_F_000 1388
_exptl_crystal_size_max 0.50
_exptl_crystal_size_mid 0.08
_exptl_crystal_size_min 0.08
_refine_diff_density_max 0.516
_refine_diff_density_min -0.381
_refine_diff_density_rms 0.064
_refine_ls_extinction_method none
_refine_ls_goodness_of_fit_ref 0.859
_refine_ls_hydrogen_treatment constr
_refine_ls_matrix_type full
_refine_ls_number_parameters 358
_refine_ls_number_reflns 4698
_refine_ls_number_restraints 0
_refine_ls_restrained_S_all 0.859
_refine_ls_R_factor_all 0.0807
_refine_ls_R_factor_gt 0.0375
_refine_ls_shift/su_max <0.001
_refine_ls_shift/su_mean <0.001
_refine_ls_structure_factor_coef Fsqd
_refine_ls_weighting_details 'calc w=1/[\s^2^(Fo^2^)+(0.0286P)^2^] where P=(Fo^2^+2Fc^2^)/3'
_refine_ls_weighting_scheme calc
_refine_ls_wR_factor_gt 0.0626
_refine_ls_wR_factor_ref 0.0703
_reflns_number_gt 2940
_reflns_number_total 4698
_reflns_threshold_expression I>2sigma(I)
_cod_data_source_file ic702410d-file001.cif
_cod_data_source_block mprm2
_cod_depositor_comments
;
The following automatic conversions were performed:

'_exptl_crystal_density_meas' value 'none' was changed to '?' - the
value is perceived as not measured.

Automatic conversion script
Id: cif_fix_values 3008 2015-01-20 13:52:24Z robertas 
;
_cod_original_sg_symbol_H-M 'P 21/c'
_cod_database_code 4305188

loop_
_symmetry_equiv_pos_site_id
_symmetry_equiv_pos_as_xyz
1 x,y,z
2 -x,1/2+y,1/2-z
3 -x,-y,-z
4 x,1/2-y,1/2+z

loop_
_atom_site_aniso_label
_atom_site_aniso_U_11
_atom_site_aniso_U_22
_atom_site_aniso_U_33
_atom_site_aniso_U_23
_atom_site_aniso_U_13
_atom_site_aniso_U_12
Fe1 0.0237(3) 0.0214(2) 0.0243(3) 0.0006(2) 0.0075(2) 0.0011(2)
Cl1 0.0254(5) 0.0420(5) 0.0405(6) -0.0108(5) -0.0002(4) 0.0022(4)
Cl2 0.0334(5) 0.0350(5) 0.0448(6) -0.0176(4) 0.0073(5) 0.0009(4)
Cl3 0.0328(5) 0.0326(5) 0.0451(6) -0.0083(4) 0.0036(5) 0.0107(4)
Cl4 0.0255(5) 0.0299(5) 0.0366(5) -0.0003(4) 0.0008(4) 0.0013(4)
O1 0.0228(13) 0.0267(12) 0.0329(15) -0.0017(11) 0.0035(11) 0.0042(11)
O2 0.0239(13) 0.0258(13) 0.0261(14) -0.0044(11) 0.0058(11) -0.0006(10)
N1 0.0225(16) 0.0254(15) 0.0213(16) 0.0032(13) 0.0071(13) -0.0025(13)
N2 0.0239(16) 0.0231(15) 0.0269(17) 0.0026(13) 0.0083(14) 0.0025(13)
N3 0.0263(16) 0.0210(14) 0.0261(16) 0.0029(13) 0.0085(13) 0.0027(13)
N4 0.0251(16) 0.0204(14) 0.0275(18) -0.0020(13) 0.0077(14) 0.0003(12)
C1 0.025(2) 0.0294(19) 0.027(2) 0.0018(16) 0.0074(17) 0.0010(16)
C2 0.035(2) 0.029(2) 0.027(2) 0.0020(17) 0.0029(18) 0.0003(17)
C3 0.036(2) 0.0284(19) 0.024(2) -0.0028(16) 0.0117(17) -0.0071(17)
C4 0.0257(19) 0.0278(19) 0.030(2) -0.0038(17) 0.0101(17) -0.0051(16)
C5 0.025(2) 0.0168(16) 0.031(2) -0.0018(15) 0.0084(17) -0.0021(15)
C6 0.0245(19) 0.0297(18) 0.033(2) 0.0056(17) 0.0099(16) 0.0005(16)
C7 0.024(2) 0.032(2) 0.027(2) 0.0008(17) 0.0002(17) 0.0008(16)
C8 0.034(2) 0.034(2) 0.024(2) 0.0012(17) 0.0078(16) 0.0062(18)
C9 0.032(2) 0.0305(19) 0.0232(19) 0.0020(16) 0.0093(16) 0.0023(17)
C10 0.0242(19) 0.0253(19) 0.029(2) 0.0001(15) 0.0074(16) 0.0019(15)
C11 0.031(2) 0.0189(17) 0.030(2) 0.0003(15) 0.0119(17) 0.0051(15)
C12 0.029(2) 0.0271(19) 0.032(2) 0.0022(16) 0.0132(18) -0.0019(16)
C13 0.025(2) 0.0213(18) 0.036(2) -0.0014(16) 0.0116(18) 0.0021(16)
C14 0.027(2) 0.031(2) 0.048(3) 0.0014(19) 0.013(2) -0.0009(17)
C15 0.023(2) 0.037(2) 0.052(3) -0.008(2) 0.005(2) -0.0050(17)
C16 0.035(2) 0.038(2) 0.030(2) -0.0046(19) -0.0010(18) 0.001(2)
C17 0.035(2) 0.0274(19) 0.030(2) -0.0004(17) 0.0054(19) -0.0003(18)
C18 0.0239(19) 0.0222(17) 0.025(2) 0.0020(15) 0.0101(16) 0.0020(15)
C19 0.0211(18) 0.0294(19) 0.028(2) 0.0013(16) 0.0065(16) -0.0022(16)
C20 0.027(2) 0.0270(19) 0.027(2) -0.0025(16) 0.0050(17) -0.0024(16)
C21 0.026(2) 0.0200(17) 0.031(2) 0.0004(16) 0.0114(17) 0.0007(15)
C22 0.0227(18) 0.0260(18) 0.0224(19) 0.0031(16) 0.0064(15) 0.0010(16)
C23 0.0235(19) 0.0230(18) 0.023(2) 0.0006(15) 0.0090(16) 0.0002(15)
Cl10 0.0647(7) 0.0418(6) 0.0301(6) -0.0017(5) 0.0085(5) 0.0247(5)
O11 0.0566(19) 0.0497(17) 0.0555(19) 0.0113(15) 0.0118(16) 0.0255(15)
O12 0.066(2) 0.090(2) 0.0382(19) 0.0186(17) 0.0183(17) 0.0352(18)
O13A 0.043(2) 0.035(2) 0.056(3) -0.0041(19) 0.010(2) -0.0162(19)
O13B 0.043(2) 0.035(2) 0.056(3) -0.0041(19) 0.010(2) -0.0162(19)
O14A 0.053(6) 0.101(7) 0.064(3) -0.019(4) 0.034(5) 0.011(4)
O14B 0.053(6) 0.101(7) 0.064(3) -0.019(4) 0.034(5) 0.011(4)

loop_
_atom_site_label
_atom_site_type_symbol
_atom_site_thermal_displace_type
_atom_site_fract_x
_atom_site_fract_y
_atom_site_fract_z
_atom_site_occupancy
_atom_site_U_iso_or_equiv
_atom_site_calc_flag
_atom_site_refinement_flags
Fe1 Fe Uani 0.36868(6) 0.19415(3) 0.17664(3) 1.000 0.0228(2) . .
Cl1 Cl Uani 0.17292(10) -0.02565(6) 0.00014(5) 1.000 0.0371(3) . .
Cl2 Cl Uani 0.41220(11) -0.17017(5) 0.00617(6) 1.000 0.0379(3) . .
Cl3 Cl Uani 0.73519(11) -0.15943(6) 0.11354(5) 1.000 0.0375(3) . .
Cl4 Cl Uani 0.81813(10) 0.00090(5) 0.21011(5) 1.000 0.0315(3) . .
O1 O Uani 0.2911(3) 0.11210(13) 0.10263(13) 1.000 0.0278(8) . .
O2 O Uani 0.5550(2) 0.12358(13) 0.18904(12) 1.000 0.0252(8) . .
N1 N Uani 0.2762(3) 0.14500(16) 0.26125(15) 1.000 0.0227(9) . .
N2 N Uani 0.1222(3) 0.23960(16) 0.14931(16) 1.000 0.0242(9) . .
N3 N Uani 0.3652(3) 0.30997(16) 0.11977(15) 1.000 0.0240(9) . .
N4 N Uani 0.5486(3) 0.27602(16) 0.24535(16) 1.000 0.0240(9) . .
C1 C Uani 0.3626(4) 0.1048(2) 0.31827(19) 1.000 0.0269(11) . .
C2 C Uani 0.3009(4) 0.0752(2) 0.3735(2) 1.000 0.0309(12) . .
C3 C Uani 0.1445(4) 0.0876(2) 0.3716(2) 1.000 0.0287(11) . .
C4 C Uani 0.0563(4) 0.1294(2) 0.31407(19) 1.000 0.0272(11) . .
C5 C Uani 0.1240(4) 0.15587(19) 0.25839(19) 1.000 0.0239(11) . .
C6 C Uani 0.0293(4) 0.1892(2) 0.18911(19) 1.000 0.0285(11) . .
C7 C Uani 0.0485(4) 0.2360(2) 0.07120(19) 1.000 0.0285(12) . .
C8 C Uani 0.1181(4) 0.2984(2) 0.02691(19) 1.000 0.0304(12) . .
C9 C Uani 0.2932(4) 0.3000(2) 0.04113(18) 1.000 0.0281(11) . .
C10 C Uani 0.1365(4) 0.32640(19) 0.17656(19) 1.000 0.0259(11) . .
C11 C Uani 0.2749(4) 0.37041(19) 0.1547(2) 1.000 0.0258(11) . .
C12 C Uani 0.5265(4) 0.3387(2) 0.12820(19) 1.000 0.0284(11) . .
C13 C Uani 0.6098(4) 0.3304(2) 0.2054(2) 1.000 0.0267(11) . .
C14 C Uani 0.7434(4) 0.3743(2) 0.2329(2) 1.000 0.0346(14) . .
C15 C Uani 0.8177(4) 0.3621(2) 0.3037(2) 1.000 0.0378(14) . .
C16 C Uani 0.7558(4) 0.3064(2) 0.3447(2) 1.000 0.0355(12) . .
C17 C Uani 0.6219(4) 0.2657(2) 0.3139(2) 1.000 0.0310(11) . .
C18 C Uani 0.3869(4) 0.0488(2) 0.10160(19) 1.000 0.0230(11) . .
C19 C Uani 0.3522(4) -0.0202(2) 0.05718(19) 1.000 0.0260(11) . .
C20 C Uani 0.4606(4) -0.0841(2) 0.06045(19) 1.000 0.0271(11) . .
C21 C Uani 0.6027(4) -0.0785(2) 0.10785(19) 1.000 0.0249(11) . .
C22 C Uani 0.6387(4) -0.0092(2) 0.15196(18) 1.000 0.0235(11) . .
C23 C Uani 0.5326(4) 0.0551(2) 0.14953(18) 1.000 0.0226(11) . .
Cl10 Cl Uani 0.25555(13) 0.58125(6) 0.02443(5) 1.000 0.0458(4) . .
O11 O Uani 0.3521(3) 0.51219(17) 0.03787(16) 1.000 0.0540(11) . .
O12 O Uani 0.1991(4) 0.5997(2) -0.04793(16) 1.000 0.0637(11) . .
O13A O Uani 0.3949(6) 0.6477(3) 0.0364(3) 0.500 0.0448(14) . .
O13B O Uani 0.0966(6) 0.5244(3) 0.0212(3) 0.500 0.0448(14) . .
O14A O Uani 0.1752(8) 0.6036(5) 0.0761(5) 0.600 0.070(3) . .
O14B O Uani 0.2386(13) 0.6347(9) 0.0755(9) 0.400 0.070(3) . .
H1A H Uiso 0.47010 0.09690 0.32010 1.000 0.0320 calc R
H2A H Uiso 0.36440 0.04640 0.41270 1.000 0.0370 calc R
H3A H Uiso 0.09910 0.06760 0.40950 1.000 0.0350 calc R
H4A H Uiso -0.05050 0.14010 0.31240 1.000 0.0330 calc R
H6A H Uiso -0.01770 0.14200 0.15850 1.000 0.0340 calc R
H6B H Uiso -0.05620 0.22380 0.19970 1.000 0.0340 calc R
H7A H Uiso -0.06410 0.24710 0.06490 1.000 0.0340 calc R
H7B H Uiso 0.06090 0.17900 0.05300 1.000 0.0340 calc R
H8A H Uiso 0.07800 0.28590 -0.02480 1.000 0.0360 calc R
H8B H Uiso 0.08100 0.35480 0.03620 1.000 0.0360 calc R
H9A H Uiso 0.33080 0.24750 0.02340 1.000 0.0340 calc R
H9B H Uiso 0.32680 0.34670 0.01400 1.000 0.0340 calc R
H10A H Uiso 0.15160 0.32610 0.22970 1.000 0.0310 calc R
H10B H Uiso 0.03960 0.35730 0.15660 1.000 0.0310 calc R
H11A H Uiso 0.23640 0.41640 0.12080 1.000 0.0310 calc R
H11B H Uiso 0.34350 0.39470 0.19790 1.000 0.0310 calc R
H12A H Uiso 0.58000 0.30510 0.09720 1.000 0.0340 calc R
H12B H Uiso 0.52750 0.39780 0.11300 1.000 0.0340 calc R
H14A H Uiso 0.78390 0.41250 0.20340 1.000 0.0410 calc R
H15A H Uiso 0.91020 0.39180 0.32380 1.000 0.0450 calc R
H16A H Uiso 0.80510 0.29630 0.39350 1.000 0.0420 calc R
H17A H Uiso 0.57870 0.22800 0.34290 1.000 0.0370 calc R

loop_
_atom_type_symbol
_atom_type_description
_atom_type_scat_dispersion_real
_atom_type_scat_dispersion_imag
_atom_type_scat_source
C C 0.0033 0.0016 'International Tables Vol C Tables 4.2.6.8 and 6.1.1.4'
H H 0.0000 0.0000 'International Tables Vol C Tables 4.2.6.8 and 6.1.1.4'
Cl Cl 0.1484 0.1585 'International Tables Vol C Tables 4.2.6.8 and 6.1.1.4'
Fe Fe 0.3463 0.8444 'International Tables Vol C Tables 4.2.6.8 and 6.1.1.4'
N N 0.0061 0.0033 'International Tables Vol C Tables 4.2.6.8 and 6.1.1.4'
O O 0.0106 0.0060 'International Tables Vol C Tables 4.2.6.8 and 6.1.1.4'

loop_
_geom_angle_atom_site_label_1
_geom_angle_atom_site_label_2
_geom_angle_atom_site_label_3
_geom_angle
_geom_angle_site_symmetry_1
_geom_angle_site_symmetry_2
_geom_angle_site_symmetry_3
_geom_angle_publ_flag
O1 Fe1 O2 81.53(10) . . . yes
O1 Fe1 N1 99.51(11) . . . yes
O1 Fe1 N2 83.03(11) . . . yes
O1 Fe1 N3 104.91(10) . . . yes
O1 Fe1 N4 155.79(11) . . . yes
O2 Fe1 N1 98.22(10) . . . yes
O2 Fe1 N2 163.08(9) . . . yes
O2 Fe1 N3 118.69(10) . . . yes
O2 Fe1 N4 78.41(9) . . . yes
N1 Fe1 N2 77.55(11) . . . yes
N1 Fe1 N3 137.95(11) . . . yes
N1 Fe1 N4 96.64(11) . . . yes
N2 Fe1 N3 72.15(10) . . . yes
N2 Fe1 N4 118.19(10) . . . yes
N3 Fe1 N4 73.70(10) . . . yes
O12 Cl10 O13B 87.7(2) . . . yes
O11 Cl10 O12 115.3(2) . . . yes
O11 Cl10 O13A 94.8(2) . . . yes
O11 Cl10 O13B 92.8(2) . . . yes
O11 Cl10 O14A 117.8(4) . . . yes
O11 Cl10 O14B 122.8(7) . . . yes
O12 Cl10 O13A 95.8(2) . . . yes
O13A Cl10 O13B 169.5(3) . . . yes
O12 Cl10 O14A 121.3(4) . . . yes
O12 Cl10 O14B 120.9(7) . . . yes
Fe1 O1 C18 113.8(2) . . . yes
Fe1 O2 C23 113.0(2) . . . yes
Fe1 N1 C5 117.9(2) . . . yes
C1 N1 C5 118.9(3) . . . yes
Fe1 N1 C1 123.3(2) . . . yes
Fe1 N2 C10 102.6(2) . . . yes
Fe1 N2 C6 108.7(2) . . . yes
Fe1 N2 C7 114.4(2) . . . yes
C7 N2 C10 111.8(3) . . . yes
C6 N2 C7 108.6(3) . . . yes
C6 N2 C10 110.6(3) . . . yes
Fe1 N3 C11 106.81(19) . . . yes
C9 N3 C12 109.6(3) . . . yes
Fe1 N3 C12 107.87(19) . . . yes
C9 N3 C11 111.0(3) . . . yes
Fe1 N3 C9 111.48(19) . . . yes
C11 N3 C12 110.0(2) . . . yes
Fe1 N4 C17 128.9(2) . . . yes
C13 N4 C17 117.6(3) . . . yes
Fe1 N4 C13 111.7(2) . . . yes
N1 C1 C2 122.3(3) . . . yes
C1 C2 C3 119.2(3) . . . no
C2 C3 C4 118.8(3) . . . no
C3 C4 C5 119.6(3) . . . no
N1 C5 C6 116.5(3) . . . yes
C4 C5 C6 121.9(3) . . . no
N1 C5 C4 121.2(3) . . . yes
N2 C6 C5 112.4(3) . . . yes
N2 C7 C8 112.6(3) . . . yes
C7 C8 C9 115.5(3) . . . no
N3 C9 C8 112.3(3) . . . yes
N2 C10 C11 110.5(3) . . . yes
N3 C11 C10 110.5(2) . . . yes
N3 C12 C13 109.8(3) . . . yes
N4 C13 C14 122.2(3) . . . yes
N4 C13 C12 116.0(3) . . . yes
C12 C13 C14 121.8(3) . . . no
C13 C14 C15 119.2(3) . . . no
C14 C15 C16 118.8(3) . . . no
C15 C16 C17 118.7(3) . . . no
N4 C17 C16 123.5(3) . . . yes
C19 C18 C23 120.2(3) . . . no
O1 C18 C23 115.6(3) . . . yes
O1 C18 C19 124.3(3) . . . yes
Cl1 C19 C18 118.6(3) . . . yes
Cl1 C19 C20 121.4(3) . . . yes
C18 C19 C20 120.0(3) . . . no
Cl2 C20 C19 118.9(3) . . . yes
Cl2 C20 C21 121.1(3) . . . yes
C19 C20 C21 120.0(3) . . . no
Cl3 C21 C20 119.8(3) . . . yes
Cl3 C21 C22 119.9(3) . . . yes
C20 C21 C22 120.3(3) . . . no
Cl4 C22 C21 121.3(3) . . . yes
C21 C22 C23 120.7(3) . . . no
Cl4 C22 C23 118.0(3) . . . yes
O2 C23 C18 115.6(3) . . . yes
C18 C23 C22 118.9(3) . . . no
O2 C23 C22 125.6(3) . . . yes
C2 C1 H1A 119.00 . . . no
N1 C1 H1A 119.00 . . . no
C1 C2 H2A 120.00 . . . no
C3 C2 H2A 120.00 . . . no
C2 C3 H3A 121.00 . . . no
C4 C3 H3A 121.00 . . . no
C5 C4 H4A 120.00 . . . no
C3 C4 H4A 120.00 . . . no
N2 C6 H6A 109.00 . . . no
C5 C6 H6B 109.00 . . . no
N2 C6 H6B 109.00 . . . no
C5 C6 H6A 109.00 . . . no
H6A C6 H6B 108.00 . . . no
C8 C7 H7A 109.00 . . . no
C8 C7 H7B 109.00 . . . no
N2 C7 H7A 109.00 . . . no
N2 C7 H7B 109.00 . . . no
H7A C7 H7B 108.00 . . . no
C7 C8 H8A 108.00 . . . no
C7 C8 H8B 108.00 . . . no
C9 C8 H8B 108.00 . . . no
H8A C8 H8B 107.00 . . . no
C9 C8 H8A 108.00 . . . no
N3 C9 H9A 109.00 . . . no
C8 C9 H9A 109.00 . . . no
C8 C9 H9B 109.00 . . . no
N3 C9 H9B 109.00 . . . no
H9A C9 H9B 108.00 . . . no
C11 C10 H10B 110.00 . . . no
H10A C10 H10B 108.00 . . . no
C11 C10 H10A 110.00 . . . no
N2 C10 H10A 110.00 . . . no
N2 C10 H10B 110.00 . . . no
N3 C11 H11A 110.00 . . . no
N3 C11 H11B 110.00 . . . no
C10 C11 H11A 110.00 . . . no
H11A C11 H11B 108.00 . . . no
C10 C11 H11B 110.00 . . . no
N3 C12 H12B 110.00 . . . no
N3 C12 H12A 110.00 . . . no
H12A C12 H12B 108.00 . . . no
C13 C12 H12A 110.00 . . . no
C13 C12 H12B 110.00 . . . no
C15 C14 H14A 120.00 . . . no
C13 C14 H14A 120.00 . . . no
C14 C15 H15A 121.00 . . . no
C16 C15 H15A 121.00 . . . no
C15 C16 H16A 121.00 . . . no
C17 C16 H16A 121.00 . . . no
N4 C17 H17A 118.00 . . . no
C16 C17 H17A 118.00 . . . no

loop_
_geom_bond_atom_site_label_1
_geom_bond_atom_site_label_2
_geom_bond_distance
_geom_bond_site_symmetry_1
_geom_bond_site_symmetry_2
_geom_bond_publ_flag
Fe1 O1 1.940(2) . . yes
Fe1 O2 1.967(2) . . yes
Fe1 N1 2.104(3) . . yes
Fe1 N2 2.245(3) . . yes
Fe1 N3 2.145(3) . . yes
Fe1 N4 2.249(3) . . yes
Cl1 C19 1.717(4) . . yes
Cl2 C20 1.721(3) . . yes
Cl3 C21 1.734(4) . . yes
Cl4 C22 1.732(4) . . yes
Cl10 O11 1.387(3) . . yes
Cl10 O12 1.390(3) . . yes
Cl10 O13A 1.605(5) . . yes
Cl10 O13B 1.662(5) . . yes
Cl10 O14A 1.375(8) . . yes
Cl10 O14B 1.327(16) . . yes
O1 C18 1.323(4) . . yes
O2 C23 1.321(4) . . yes
N1 C1 1.348(4) . . yes
N1 C5 1.342(5) . . yes
N2 C10 1.481(4) . . yes
N2 C6 1.470(4) . . yes
N2 C7 1.488(5) . . yes
N3 C11 1.496(4) . . yes
N3 C12 1.470(4) . . yes
N3 C9 1.501(4) . . yes
N4 C17 1.334(5) . . yes
N4 C13 1.342(4) . . yes
C1 C2 1.366(5) . . no
C2 C3 1.386(5) . . no
C3 C4 1.373(5) . . no
C4 C5 1.387(5) . . no
C5 C6 1.498(5) . . no
C7 C8 1.518(5) . . no
C8 C9 1.509(5) . . no
C10 C11 1.541(5) . . no
C12 C13 1.499(5) . . no
C13 C14 1.376(5) . . no
C14 C15 1.378(5) . . no
C15 C16 1.372(5) . . no
C16 C17 1.366(5) . . no
C18 C23 1.410(5) . . no
C18 C19 1.385(5) . . no
C19 C20 1.393(5) . . no
C20 C21 1.380(5) . . no
C21 C22 1.387(5) . . no
C22 C23 1.386(5) . . no
C1 H1A 0.9500 . . no
C2 H2A 0.9500 . . no
C3 H3A 0.9500 . . no
C4 H4A 0.9500 . . no
C6 H6B 0.9900 . . no
C6 H6A 0.9900 . . no
C7 H7A 0.9900 . . no
C7 H7B 0.9900 . . no
C8 H8A 0.9900 . . no
C8 H8B 0.9900 . . no
C9 H9B 0.9900 . . no
C9 H9A 0.9900 . . no
C10 H10A 0.9900 . . no
C10 H10B 0.9900 . . no
C11 H11A 0.9900 . . no
C11 H11B 0.9900 . . no
C12 H12B 0.9900 . . no
C12 H12A 0.9900 . . no
C14 H14A 0.9500 . . no
C15 H15A 0.9500 . . no
C16 H16A 0.9500 . . no
C17 H17A 0.9500 . . no

loop_
_geom_contact_atom_site_label_1
_geom_contact_atom_site_label_2
_geom_contact_distance
_geom_contact_site_symmetry_1
_geom_contact_site_symmetry_2
_geom_contact_publ_flag
Cl1 Cl2 3.1191(14) . . no
Cl1 O1 2.981(2) . . no
Cl1 Cl1 3.1564(14) . 3_555 no
Cl1 C21 3.555(4) . 3_655 no
Cl2 Cl1 3.1191(14) . . no
Cl2 Cl3 3.1326(15) . . no
Cl2 O13A 2.986(5) . 1_545 no
Cl2 C16 3.486(4) . 2_645 no
Cl2 C17 3.642(4) . 2_645 no
Cl2 C23 3.606(4) . 3_655 no
Cl2 C9 3.589(4) . 3_655 no
Cl2 C18 3.558(4) . 3_655 no
Cl3 Cl4 3.1519(14) . . no
Cl3 Cl2 3.1326(15) . . no
Cl4 O2 3.002(2) . . no
Cl4 C4 3.283(4) . 1_655 no
Cl4 C6 3.614(3) . 1_655 no
Cl4 C11 3.542(4) . 2_645 no
Cl4 Cl3 3.1519(14) . . no
Cl4 C10 3.501(3) . 2_645 no
Cl4 C5 3.637(4) . 1_655 no
Cl2 H12A 2.9300 . 3_655 no
Cl2 H9A 2.7400 . 3_655 no
Cl2 H16A 3.0200 . 2_645 no
Cl3 H9A 2.9100 . 3_655 no
Cl3 H10A 2.9400 . 2_645 no
Cl4 H6A 2.9600 . 1_655 no
Cl4 H4A 3.0200 . 1_655 no
Cl4 H10A 3.0200 . 2_645 no
Cl4 H11B 3.0100 . 2_645 no
Cl4 H15A 3.1400 . 2_745 no
Cl10 H8B 3.1200 . 3_565 no
O1 O2 2.551(3) . . no
O1 N1 3.089(4) . . no
O1 Cl1 2.981(2) . . no
O1 N3 3.242(3) . . no
O1 C6 3.342(4) . . no
O1 C7 2.886(4) . . no
O1 C9 3.233(4) . . no
O1 C23 2.313(4) . . no
O1 N2 2.783(4) . . no
O2 C13 3.356(4) . . no
O2 Cl4 3.002(2) . . no
O2 O1 2.551(3) . . no
O2 N1 3.079(3) . . no
O2 N4 2.673(3) . . no
O2 C1 3.282(4) . . no
O2 C17 3.251(4) . . no
O2 C18 2.311(4) . . no
O11 C2 3.318(5) . 2_655 no
O11 C11 3.347(4) . . no
O11 C2 3.363(5) . 4_554 no
O12 C8 3.335(5) . 3_565 no
O12 C12 3.275(5) . 3_665 no
O12 C2 3.387(5) . 4_554 no
O12 C7 3.389(5) . 3_565 no
O12 C3 3.358(5) . 4_554 no
O13A C2 3.084(6) . 2_655 no
O13A Cl2 2.986(5) . 1_565 no
O13A C12 3.351(7) . 3_665 no
O13A C1 3.184(7) . 2_655 no
O13B C3 3.397(7) . 2_555 no
O14A C4 3.241(9) . 2_555 no
O14A C8 3.289(9) . 3_565 no
O14A C3 3.192(8) . 2_555 no
O14B C17 3.039(16) . 2_655 no
O14B C16 3.138(15) . 2_655 no
O1 H9A 2.7100 . . no
O1 H7B 2.3100 . . no
O2 H1A 2.7800 . . no
O11 H12B 2.6200 . . no
O11 H2A 2.5300 . 2_655 no
O11 H11A 2.5600 . . no
O11 H2A 2.5800 . 4_554 no
O11 H9B 2.6900 . . no
O12 H3A 2.8800 . 4_554 no
O12 H10B 2.7000 . 3_565 no
O12 H8B 2.6300 . 3_565 no
O12 H12A 2.7900 . 3_665 no
O12 H7A 2.7200 . 3_565 no
O13A H2A 2.6800 . 2_655 no
O13A H17A 2.6000 . 2_655 no
O13A H9B 2.8200 . 3_665 no
O13A H1A 2.8500 . 2_655 no
O13A H12A 2.7000 . 3_665 no
O13B H8B 2.5800 . 3_565 no
O13B H3A 2.5900 . 4_554 no
O13B H8B 2.7400 . . no
O13B H3A 2.4800 . 2_555 no
O13B H11A 2.6600 . . no
O14A H4A 2.6500 . 2_555 no
O14A H8A 2.8500 . 3_565 no
O14A H8B 2.8300 . 3_565 no
O14A H3A 2.5600 . 2_555 no
O14B H17A 2.4800 . 2_655 no
O14B H16A 2.7000 . 2_655 no
N1 N2 2.726(4) . . no
N1 N4 3.253(4) . . no
N1 O1 3.089(4) . . no
N1 O2 3.079(3) . . no
N1 C6 2.417(4) . . no
N1 C10 3.423(4) . . no
N2 C9 2.959(4) . . no
N2 N3 2.586(4) . . no
N2 C5 2.466(4) . . no
N2 O1 2.783(4) . . no
N2 N1 2.726(4) . . no
N2 C11 2.483(4) . . no
N3 C10 2.495(5) . . no
N3 N2 2.586(4) . . no
N3 C13 2.430(5) . . no
N3 O1 3.242(3) . . no
N3 N4 2.637(4) . . no
N3 C7 2.992(4) . . no
N4 N3 2.637(4) . . no
N4 N1 3.253(4) . . no
N4 O2 2.673(3) . . no
N4 C11 3.050(4) . . no
N4 C12 2.411(5) . . no
N4 H11B 2.6500 . . no
C1 O13A 3.184(7) . 2_645 no
C1 C17 3.460(5) . . no
C2 O13A 3.084(6) . 2_645 no
C2 O11 3.318(5) . 2_645 no
C2 O11 3.363(5) . 4_555 no
C2 O12 3.387(5) . 4_555 no
C3 O12 3.358(5) . 4_555 no
C3 C8 3.520(5) . 4_555 no
C3 O13B 3.397(7) . 2_545 no
C3 O14A 3.192(8) . 2_545 no
C4 O14A 3.241(9) . 2_545 no
C4 Cl4 3.283(4) . 1_455 no
C5 Cl4 3.637(4) . 1_455 no
C6 Cl4 3.614(3) . 1_455 no
C7 O12 3.389(5) . 3_565 no
C8 C3 3.520(5) . 4_554 no
C8 O12 3.335(5) . 3_565 no
C8 O14A 3.289(9) . 3_565 no
C9 Cl2 3.589(4) . 3_655 no
C10 Cl4 3.501(3) . 2_655 no
C11 Cl4 3.542(4) . 2_655 no
C11 O11 3.347(4) . . no
C12 O13A 3.351(7) . 3_665 no
C12 O12 3.275(5) . 3_665 no
C16 Cl2 3.486(4) . 2_655 no
C16 O14B 3.138(15) . 2_645 no
C16 C20 3.382(5) . 2_655 no
C16 C19 3.587(5) . 2_655 no
C17 O14B 3.039(16) . 2_645 no
C17 C1 3.460(5) . . no
C17 Cl2 3.642(4) . 2_655 no
C17 C20 3.573(5) . 2_655 no
C18 Cl2 3.558(4) . 3_655 no
C19 C20 3.477(5) . 3_655 no
C19 C16 3.587(5) . 2_645 no
C20 C19 3.477(5) . 3_655 no
C20 C17 3.573(5) . 2_645 no
C20 C16 3.382(5) . 2_645 no
C21 Cl1 3.555(4) . 3_655 no
C23 Cl2 3.606(4) . 3_655 no
C1 H17A 2.7100 . . no
C2 H14A 3.0100 . 2_645 no
C2 H9B 2.9100 . 4_555 no
C3 H9B 3.0200 . 4_555 no
C3 H8A 2.9700 . 4_555 no
C5 H10A 2.8000 . . no
C8 H10B 2.8600 . . no
C8 H11A 2.6600 . . no
C8 H3A 3.0800 . 4_554 no
C10 H8B 2.6500 . . no
C11 H8B 2.5300 . . no
C13 H11B 2.5400 . . no
C17 H1A 3.0300 . . no
H1A O13A 2.8500 . 2_645 no
H1A H17A 2.3100 . . no
H1A C17 3.0300 . . no
H1A O2 2.7800 . . no
H2A O11 2.5300 . 2_645 no
H2A O11 2.5800 . 4_555 no
H2A O13A 2.6800 . 2_645 no
H3A O13B 2.4800 . 2_545 no
H3A O13B 2.5900 . 4_555 no
H3A O14A 2.5600 . 2_545 no
H3A O12 2.8800 . 4_555 no
H3A C8 3.0800 . 4_555 no
H4A O14A 2.6500 . 2_545 no
H4A Cl4 3.0200 . 1_455 no
H4A H6B 2.5200 . . no
H6A H7B 2.3300 . . no
H6A Cl4 2.9600 . 1_455 no
H6A H7A 2.4200 . . no
H6B H10B 2.5000 . . no
H6B H4A 2.5200 . . no
H6B H7A 2.5700 . . no
H6B H10A 2.4300 . . no
H7A H6A 2.4200 . . no
H7A H6B 2.5700 . . no
H7A H10B 2.5100 . . no
H7A O12 2.7200 . 3_565 no
H7B H6A 2.3300 . . no
H7B O1 2.3100 . . no
H8A O14A 2.8500 . 3_565 no
H8A C3 2.9700 . 4_554 no
H8B O12 2.6300 . 3_565 no
H8B O13B 2.5800 . 3_565 no
H8B O14A 2.8300 . 3_565 no
H8B O13B 2.7400 . . no
H8B C10 2.6500 . . no
H8B C11 2.5300 . . no
H8B H10B 2.3900 . . no
H8B H11A 2.1200 . . no
H8B Cl10 3.1200 . 3_565 no
H9A H12A 2.5200 . . no
H9A Cl2 2.7400 . 3_655 no
H9A O1 2.7100 . . no
H9A Cl3 2.9100 . 3_655 no
H9B H11A 2.5900 . . no
H9B H12A 2.5300 . . no
H9B O11 2.6900 . . no
H9B O13A 2.8200 . 3_665 no
H9B C2 2.9100 . 4_554 no
H9B H12B 2.4300 . . no
H9B C3 3.0200 . 4_554 no
H10A Cl3 2.9400 . 2_655 no
H10A Cl4 3.0200 . 2_655 no
H10A C5 2.8000 . . no
H10A H6B 2.4300 . . no
H10B O12 2.7000 . 3_565 no
H10B H6B 2.5000 . . no
H10B H7A 2.5100 . . no
H10B C8 2.8600 . . no
H10B H8B 2.3900 . . no
H11A O11 2.5600 . . no
H11A O13B 2.6600 . . no
H11A C8 2.6600 . . no
H11A H8B 2.1200 . . no
H11A H9B 2.5900 . . no
H11B Cl4 3.0100 . 2_655 no
H11B H12B 2.5200 . . no
H11B N4 2.6500 . . no
H11B C13 2.5400 . . no
H12A Cl2 2.9300 . 3_655 no
H12A H9B 2.5300 . . no
H12A H9A 2.5200 . . no
H12A O12 2.7900 . 3_665 no
H12A O13A 2.7000 . 3_665 no
H12B O11 2.6200 . . no
H12B H14A 2.5400 . . no
H12B H9B 2.4300 . . no
H12B H11B 2.5200 . . no
H14A H12B 2.5400 . . no
H14A C2 3.0100 . 2_655 no
H15A Cl4 3.1400 . 2_755 no
H16A Cl2 3.0200 . 2_655 no
H16A O14B 2.7000 . 2_645 no
H17A O14B 2.4800 . 2_645 no
H17A C1 2.7100 . . no
H17A H1A 2.3100 . . no
H17A O13A 2.6000 . 2_645 no

loop_
_geom_hbond_atom_site_label_D
_geom_hbond_atom_site_label_H
_geom_hbond_atom_site_label_A
_geom_hbond_distance_DH
_geom_hbond_distance_HA
_geom_hbond_distance_DA
_geom_hbond_angle_DHA
_geom_hbond_site_symmetry_A
_geom_hbond_publ_flag
C2 H2A O11 0.95 2.53 3.318(5) 140 2_645 ?
C2 H2A O11 0.95 2.58 3.363(5) 140 4_555 ?
C3 H3A O13B 0.950 2.48 3.397(7) 161 2_545 ?
C3 H3A O14A 0.95 2.56 3.192(8) 124 2_545 ?
C3 H3A O13B 0.95 2.59 3.463(6) 153 4_555 ?
C7 H7B O1 0.99 2.31 2.886(4) 116. . ?
C8 H8B O13B 0.99 2.58 3.428(6) 143 3_565 ?
C9 H9A Cl2 0.99 2.74 3.589(4) 144 3_655 ?
C11 H11A O11 0.99 2.56 3.347(4) 136 . ?
C17 H17A O13A 0.95 2.60 3.445(6) 149 2_645 ?

loop_
_geom_torsion_atom_site_label_1
_geom_torsion_atom_site_label_2
_geom_torsion_atom_site_label_3
_geom_torsion_atom_site_label_4
_geom_torsion
_geom_torsion_site_symmetry_1
_geom_torsion_site_symmetry_2
_geom_torsion_site_symmetry_3
_geom_torsion_site_symmetry_4
_geom_torsion_publ_flag
O2 Fe1 O1 C18 6.4(2) . . . . no
N1 Fe1 O1 C18 -90.6(2) . . . . no
N2 Fe1 O1 C18 -166.7(2) . . . . no
N3 Fe1 O1 C18 123.9(2) . . . . no
N4 Fe1 O1 C18 40.6(4) . . . . no
O1 Fe1 O2 C23 -6.5(2) . . . . no
N1 Fe1 O2 C23 92.0(2) . . . . no
N3 Fe1 O2 C23 -108.9(2) . . . . no
N4 Fe1 O2 C23 -172.9(2) . . . . no
O1 Fe1 N1 C1 105.4(3) . . . . no
O1 Fe1 N1 C5 -75.9(2) . . . . no
O2 Fe1 N1 C1 22.6(3) . . . . no
O2 Fe1 N1 C5 -158.6(2) . . . . no
N2 Fe1 N1 C1 -174.0(3) . . . . no
N2 Fe1 N1 C5 4.8(2) . . . . no
N3 Fe1 N1 C1 -129.5(2) . . . . no
N3 Fe1 N1 C5 49.3(3) . . . . no
N4 Fe1 N1 C1 -56.5(3) . . . . no
N4 Fe1 N1 C5 122.2(2) . . . . no
O1 Fe1 N2 C6 83.3(2) . . . . no
O1 Fe1 N2 C7 -38.3(2) . . . . no
O1 Fe1 N2 C10 -159.6(2) . . . . no
N1 Fe1 N2 C6 -18.1(2) . . . . no
N1 Fe1 N2 C7 -139.7(2) . . . . no
N1 Fe1 N2 C10 99.1(2) . . . . no
N3 Fe1 N2 C6 -168.6(2) . . . . no
N3 Fe1 N2 C7 69.9(2) . . . . no
N3 Fe1 N2 C10 -51.4(2) . . . . no
N4 Fe1 N2 C6 -109.0(2) . . . . no
N4 Fe1 N2 C7 129.4(2) . . . . no
N4 Fe1 N2 C10 8.1(2) . . . . no
O1 Fe1 N3 C9 4.9(2) . . . . no
O1 Fe1 N3 C11 126.3(2) . . . . no
O1 Fe1 N3 C12 -115.5(2) . . . . no
O2 Fe1 N3 C9 93.3(2) . . . . no
O2 Fe1 N3 C11 -145.32(19) . . . . no
O2 Fe1 N3 C12 -27.1(2) . . . . no
N1 Fe1 N3 C9 -118.5(2) . . . . no
N1 Fe1 N3 C11 2.9(3) . . . . no
N1 Fe1 N3 C12 121.1(2) . . . . no
N2 Fe1 N3 C9 -72.5(2) . . . . no
N2 Fe1 N3 C11 48.9(2) . . . . no
N2 Fe1 N3 C12 167.1(2) . . . . no
N4 Fe1 N3 C9 159.8(2) . . . . no
N4 Fe1 N3 C11 -78.8(2) . . . . no
N4 Fe1 N3 C12 39.4(2) . . . . no
O1 Fe1 N4 C13 61.1(4) . . . . no
O1 Fe1 N4 C17 -103.1(4) . . . . no
O2 Fe1 N4 C13 95.7(2) . . . . no
O2 Fe1 N4 C17 -68.5(3) . . . . no
N1 Fe1 N4 C13 -167.3(2) . . . . no
N1 Fe1 N4 C17 28.6(3) . . . . no
N2 Fe1 N4 C13 -87.9(2) . . . . no
N2 Fe1 N4 C17 108.0(3) . . . . no
N3 Fe1 N4 C13 -29.1(2) . . . . no
N3 Fe1 N4 C17 166.8(3) . . . . no
Fe1 O1 C18 C19 175.1(3) . . . . no
Fe1 O1 C18 C23 -5.2(4) . . . . no
Fe1 O2 C23 C18 5.6(4) . . . . no
Fe1 O2 C23 C22 -174.2(3) . . . . no
Fe1 N1 C1 C2 178.3(2) . . . . no
C5 N1 C1 C2 -0.4(5) . . . . no
Fe1 N1 C5 C4 -176.4(2) . . . . no
Fe1 N1 C5 C6 10.1(4) . . . . no
C1 N1 C5 C4 2.5(5) . . . . no
C1 N1 C5 C6 -171.1(3) . . . . no
Fe1 N2 C6 C5 28.3(3) . . . . no
C7 N2 C6 C5 153.3(3) . . . . no
C10 N2 C6 C5 -83.7(3) . . . . no
Fe1 N2 C7 C8 -68.9(3) . . . . no
C6 N2 C7 C8 169.5(3) . . . . no
C10 N2 C7 C8 47.2(4) . . . . no
Fe1 N2 C10 C11 44.9(3) . . . . no
C6 N2 C10 C11 160.7(3) . . . . no
C7 N2 C10 C11 -78.2(3) . . . . no
Fe1 N3 C9 C8 79.4(3) . . . . no
C11 N3 C9 C8 -39.6(3) . . . . no
C12 N3 C9 C8 -161.3(3) . . . . no
Fe1 N3 C11 C10 -38.1(3) . . . . no
C9 N3 C11 C10 83.7(3) . . . . no
C12 N3 C11 C10 -154.9(3) . . . . no
Fe1 N3 C12 C13 -45.8(3) . . . . no
C9 N3 C12 C13 -167.3(3) . . . . no
C11 N3 C12 C13 70.4(3) . . . . no
Fe1 N4 C13 C12 12.4(4) . . . . no
Fe1 N4 C13 C14 -165.8(3) . . . . no
C17 N4 C13 C12 178.5(3) . . . . no
C17 N4 C13 C14 0.3(5) . . . . no
Fe1 N4 C17 C16 162.4(3) . . . . no
C13 N4 C17 C16 -1.0(5) . . . . no
N1 C1 C2 C3 -0.8(5) . . . . no
C1 C2 C3 C4 0.0(5) . . . . no
C2 C3 C4 C5 2.0(5) . . . . no
C3 C4 C5 C6 169.9(3) . . . . no
C3 C4 C5 N1 -3.3(5) . . . . no
N1 C5 C6 N2 -26.6(4) . . . . no
C4 C5 C6 N2 159.9(3) . . . . no
N2 C7 C8 C9 48.1(4) . . . . no
C7 C8 C9 N3 -52.4(4) . . . . no
N2 C10 C11 N3 -6.5(4) . . . . no
N3 C12 C13 C14 -160.2(3) . . . . no
N3 C12 C13 N4 21.5(4) . . . . no
N4 C13 C14 C15 0.2(5) . . . . no
C12 C13 C14 C15 -177.9(3) . . . . no
C13 C14 C15 C16 -0.1(5) . . . . no
C14 C15 C16 C17 -0.6(5) . . . . no
C15 C16 C17 N4 1.2(5) . . . . no
C23 C18 C19 Cl1 179.5(3) . . . . no
C23 C18 C19 C20 0.8(5) . . . . no
O1 C18 C23 O2 -0.3(4) . . . . no
O1 C18 C23 C22 179.4(3) . . . . no
C19 C18 C23 O2 179.4(3) . . . . no
C19 C18 C23 C22 -0.9(5) . . . . no
O1 C18 C19 C20 -179.5(3) . . . . no
O1 C18 C19 Cl1 -0.8(5) . . . . no
Cl1 C19 C20 Cl2 -0.3(4) . . . . no
C18 C19 C20 Cl2 178.4(3) . . . . no
C18 C19 C20 C21 -0.2(5) . . . . no
Cl1 C19 C20 C21 -178.8(3) . . . . no
Cl2 C20 C21 Cl3 -0.3(4) . . . . no
C19 C20 C21 Cl3 178.2(3) . . . . no
C19 C20 C21 C22 -0.5(5) . . . . no
Cl2 C20 C21 C22 -179.0(3) . . . . no
C20 C21 C22 Cl4 -178.1(3) . . . . no
C20 C21 C22 C23 0.4(5) . . . . no
Cl3 C21 C22 Cl4 3.2(4) . . . . no
Cl3 C21 C22 C23 -178.3(3) . . . . no
Cl4 C22 C23 O2 -1.4(5) . . . . no
C21 C22 C23 C18 0.3(5) . . . . no
Cl4 C22 C23 C18 178.9(3) . . . . no
C21 C22 C23 O2 180.0(3) . . . . no
